data_7160248
loop_
_publ_author_name
'Cao, Dingsheng'
'Wan, Jie-Ping'
'Liu, Yunyun'

_publ_section_title
;
 Metal-free hydro difunctionalization of enaminones for the synthesis of
 ketomethylene functionalized phosphoryl alcohols
;
_journal_name_full 'Organic &amp; Biomolecular Chemistry'
_journal_paper_doi 10.1039/D4OB01779J
_journal_year 2025
_chemical_formula_moiety 'C21 H19 O3 P'
_chemical_formula_sum 'C21 H19 O3 P'
_chemical_formula_weight 350.33
_space_group_crystal_system triclinic
_space_group_IT_number 2
_space_group_name_Hall '-P 1'
_space_group_name_H-M_alt 'P -1'
_atom_sites_solution_hydrogens geom
_audit_creation_method SHELXL-2016/6
_audit_update_record
;
2024-10-22 deposited with the CCDC.	2024-11-22 downloaded from the CCDC.
;
_cell_angle_alpha 82.92(3)
_cell_angle_beta 78.03(3)
_cell_angle_gamma 65.49(3)
_cell_formula_units_Z 2
_cell_length_a 9.5836(19)
_cell_length_b 10.090(2)
_cell_length_c 10.318(2)
_cell_measurement_reflns_used 5702
_cell_measurement_temperature 295(2)
_cell_measurement_theta_max 27.5
_cell_measurement_theta_min 3.0
_cell_volume 887.3(4)
_computing_cell_refinement RAPID-AUTO
_computing_data_collection 'RAPID-AUTO (Rigaku, 1998)'
_computing_data_reduction 'CrystalStructure (Rigaku/MSC, 2004)'
_computing_molecular_graphics 'ORTEPII (Johnson, 1976)'
_computing_publication_material 'SHELXL-2016/6 (Sheldrick, 2016)'
_computing_structure_refinement 'SHELXL-2016/6 (Sheldrick, 2016)'
_computing_structure_solution 'SHELXL-2016/6 (Sheldrick, 2016)'
_diffrn_ambient_temperature 295(2)
_diffrn_measured_fraction_theta_full 0.996
_diffrn_measured_fraction_theta_max 0.996
_diffrn_measurement_device_type 'Rigaku R-AXIS RAPID'
_diffrn_measurement_method '\w scans'
_diffrn_radiation_type MoK\a
_diffrn_radiation_wavelength 0.71073
_diffrn_reflns_av_R_equivalents 0.0827
_diffrn_reflns_av_unetI/netI 0.0968
_diffrn_reflns_Laue_measured_fraction_full 0.996
_diffrn_reflns_Laue_measured_fraction_max 0.996
_diffrn_reflns_limit_h_max 11
_diffrn_reflns_limit_h_min -10
_diffrn_reflns_limit_k_max 11
_diffrn_reflns_limit_k_min -11
_diffrn_reflns_limit_l_max 12
_diffrn_reflns_limit_l_min -12
_diffrn_reflns_number 7062
_diffrn_reflns_point_group_measured_fraction_full 0.996
_diffrn_reflns_point_group_measured_fraction_max 0.996
_diffrn_reflns_theta_full 25.027
_diffrn_reflns_theta_max 25.027
_diffrn_reflns_theta_min 3.064
_exptl_absorpt_coefficient_mu 0.171
_exptl_absorpt_correction_T_max 0.821
_exptl_absorpt_correction_T_min 0.743
_exptl_absorpt_correction_type empirical
_exptl_absorpt_process_details 'ABSCOR (Higashi, 1995)'
_exptl_crystal_colour colorless
_exptl_crystal_density_diffrn 1.311
_exptl_crystal_description block
_exptl_crystal_F_000 368
_exptl_crystal_size_max 0.56
_exptl_crystal_size_mid 0.45
_exptl_crystal_size_min 0.38
_refine_diff_density_max 0.347
_refine_diff_density_min -0.332
_refine_diff_density_rms 0.054
_refine_ls_extinction_method none
_refine_ls_goodness_of_fit_ref 1.153
_refine_ls_hydrogen_treatment constr
_refine_ls_matrix_type full
_refine_ls_number_parameters 226
_refine_ls_number_reflns 3121
_refine_ls_number_restraints 0
_refine_ls_restrained_S_all 1.153
_refine_ls_R_factor_all 0.0784
_refine_ls_R_factor_gt 0.0523
_refine_ls_shift/su_max 0.000
_refine_ls_shift/su_mean 0.000
_refine_ls_structure_factor_coef Fsqd
_refine_ls_weighting_details 'w=1/[\s^2^(Fo^2^)+(0.0515P)^2^] where P=(Fo^2^+2Fc^2^)/3'
_refine_ls_weighting_scheme calc
_refine_ls_wR_factor_gt 0.1153
_refine_ls_wR_factor_ref 0.1476
_reflns_Friedel_coverage 0.000
_reflns_number_gt 2074
_reflns_number_total 3121
_reflns_threshold_expression 'I > 2\s(I)'
_cod_data_source_file d4ob01779j2.cif
_cod_data_source_block shx97
_cod_database_code 7160248
_shelx_shelxl_version_number 2016/6
_shelx_space_group_comment
;
The symmetry employed for this shelxl refinement is uniquely defined
by the following loop, which should always be used as a source of
symmetry information in preference to the above space-group names.
They are only intended as comments.
;

loop_
_space_group_symop_operation_xyz
'x, y, z'
'-x, -y, -z'

loop_
_atom_site_label
_atom_site_type_symbol
_atom_site_fract_x
_atom_site_fract_y
_atom_site_fract_z
_atom_site_U_iso_or_equiv
_atom_site_adp_type
_atom_site_occupancy
_atom_site_site_symmetry_order
_atom_site_calc_flag
_atom_site_refinement_flags_posn
_atom_site_refinement_flags_adp
_atom_site_refinement_flags_occupancy
_atom_site_disorder_assembly
_atom_site_disorder_group
P1 P 0.33855(7) 0.17432(6) 0.68649(7) 0.0492(3) Uani 1 1 d . . . . .
O1 O 0.5308(2) 0.4154(2) 0.3405(3) 0.0886(8) Uani 1 1 d . . . . .
O2 O 0.35628(18) 0.22669(17) 0.43037(18) 0.0560(5) Uani 1 1 d . . . . .
H2B H 0.426913 0.153342 0.397448 0.084 Uiso 1 1 calc R U . . .
O3 O 0.4152(2) 0.01303(16) 0.67915(19) 0.0633(6) Uani 1 1 d . . . . .
C1 C 0.8378(4) 0.2750(3) 0.2004(3) 0.0789(10) Uani 1 1 d . . . . .
H1A H 0.762305 0.311425 0.146367 0.095 Uiso 1 1 calc R U . . .
C2 C 0.9924(5) 0.2381(4) 0.1442(5) 0.1011(15) Uani 1 1 d . . . . .
H2A H 1.021564 0.246618 0.052830 0.121 Uiso 1 1 calc R U . . .
C3 C 1.1022(5) 0.1890(4) 0.2250(6) 0.1018(17) Uani 1 1 d . . . . .
H3A H 1.205500 0.170068 0.188571 0.122 Uiso 1 1 calc R U . . .
C4 C 1.0618(4) 0.1672(4) 0.3585(5) 0.0930(13) Uani 1 1 d . . . . .
H4A H 1.137414 0.131106 0.412327 0.112 Uiso 1 1 calc R U . . .
C5 C 0.9069(4) 0.1997(3) 0.4126(4) 0.0723(9) Uani 1 1 d . . . . .
H5A H 0.879585 0.181123 0.502706 0.087 Uiso 1 1 calc R U . . .
C6 C 0.7936(3) 0.2587(3) 0.3355(3) 0.0547(7) Uani 1 1 d . . . . .
C7 C 0.6246(3) 0.3111(3) 0.3907(3) 0.0596(8) Uani 1 1 d . . . . .
C8 C 0.5739(3) 0.2321(3) 0.5146(3) 0.0552(7) Uani 1 1 d . . . . .
H8A H 0.632236 0.127831 0.506535 0.066 Uiso 1 1 calc R U . . .
H8B H 0.597713 0.260385 0.591117 0.066 Uiso 1 1 calc R U . . .
C9 C 0.4021(3) 0.2663(2) 0.5361(3) 0.0499(7) Uani 1 1 d . . . . .
H9A H 0.345093 0.371718 0.545656 0.060 Uiso 1 1 calc R U . . .
C10 C 0.3772(3) 0.2335(3) 0.8274(3) 0.0526(7) Uani 1 1 d . . . . .
C11 C 0.5037(4) 0.1456(4) 0.8832(4) 0.0919(12) Uani 1 1 d . . . . .
H11A H 0.571007 0.057247 0.845610 0.110 Uiso 1 1 calc R U . . .
C12 C 0.5339(4) 0.1856(5) 0.9948(4) 0.0988(12) Uani 1 1 d . . . . .
H12A H 0.620939 0.123499 1.030888 0.119 Uiso 1 1 calc R U . . .
C13 C 0.4394(5) 0.3126(4) 1.0519(4) 0.0840(11) Uani 1 1 d . . . . .
H13A H 0.459237 0.339099 1.127079 0.101 Uiso 1 1 calc R U . . .
C14 C 0.3165(6) 0.3989(4) 0.9967(4) 0.1126(15) Uani 1 1 d . . . . .
H14A H 0.251292 0.487666 1.034519 0.135 Uiso 1 1 calc R U . . .
C15 C 0.2808(4) 0.3629(3) 0.8854(4) 0.0890(11) Uani 1 1 d . . . . .
H15A H 0.192794 0.425727 0.850878 0.107 Uiso 1 1 calc R U . . .
C16 C 0.1301(3) 0.2412(2) 0.7051(3) 0.0504(7) Uani 1 1 d . . . . .
C17 C 0.0606(3) 0.1470(3) 0.7611(3) 0.0599(8) Uani 1 1 d . . . . .
H17A H 0.121768 0.051190 0.783860 0.072 Uiso 1 1 calc R U . . .
C18 C -0.1006(4) 0.1952(3) 0.7834(3) 0.0749(10) Uani 1 1 d . . . . .
H18A H -0.146582 0.131204 0.821149 0.090 Uiso 1 1 calc R U . . .
C19 C -0.1916(3) 0.3346(3) 0.7506(3) 0.0702(9) Uani 1 1 d . . . . .
H19A H -0.299349 0.366286 0.768201 0.084 Uiso 1 1 calc R U . . .
C20 C -0.1253(3) 0.4292(3) 0.6915(3) 0.0693(9) Uani 1 1 d . . . . .
H20A H -0.187629 0.523719 0.666125 0.083 Uiso 1 1 calc R U . . .
C21 C 0.0355(3) 0.3828(3) 0.6698(3) 0.0599(8) Uani 1 1 d . . . . .
H21A H 0.080376 0.447355 0.631296 0.072 Uiso 1 1 calc R U . . .

loop_
_atom_site_aniso_label
_atom_site_aniso_U_11
_atom_site_aniso_U_22
_atom_site_aniso_U_33
_atom_site_aniso_U_23
_atom_site_aniso_U_13
_atom_site_aniso_U_12
P1 0.0509(4) 0.0433(4) 0.0466(5) -0.0116(3) 0.0037(3) -0.0151(3)
O1 0.0603(14) 0.0952(15) 0.091(2) 0.0283(13) -0.0070(13) -0.0240(12)
O2 0.0477(10) 0.0597(10) 0.0539(12) -0.0171(9) -0.0061(9) -0.0124(8)
O3 0.0634(12) 0.0424(8) 0.0677(14) -0.0142(9) 0.0030(10) -0.0083(8)
C1 0.073(2) 0.091(2) 0.069(3) 0.0015(18) 0.0008(18) -0.0370(18)
C2 0.084(3) 0.101(3) 0.094(3) -0.007(2) 0.032(3) -0.035(2)
C3 0.064(2) 0.077(2) 0.150(5) -0.017(3) 0.024(3) -0.0300(19)
C4 0.053(2) 0.094(2) 0.138(4) -0.020(3) -0.021(2) -0.0276(18)
C5 0.0611(19) 0.088(2) 0.072(2) -0.0162(18) -0.0121(17) -0.0298(16)
C6 0.0555(17) 0.0595(14) 0.0535(19) -0.0101(13) -0.0007(14) -0.0294(13)
C7 0.0528(17) 0.0626(15) 0.063(2) -0.0051(15) -0.0065(15) -0.0240(14)
C8 0.0526(16) 0.0669(15) 0.0475(17) -0.0042(13) -0.0054(13) -0.0265(13)
C9 0.0482(15) 0.0479(12) 0.0479(17) -0.0112(12) 0.0000(12) -0.0151(11)
C10 0.0581(17) 0.0532(13) 0.0434(17) -0.0034(12) 0.0029(13) -0.0244(12)
C11 0.072(2) 0.102(2) 0.083(3) -0.031(2) -0.014(2) -0.0099(19)
C12 0.075(2) 0.135(3) 0.085(3) -0.011(3) -0.028(2) -0.032(2)
C13 0.110(3) 0.116(3) 0.049(2) -0.004(2) -0.016(2) -0.068(2)
C14 0.166(4) 0.090(3) 0.081(3) -0.028(2) -0.042(3) -0.034(3)
C15 0.117(3) 0.0692(18) 0.065(2) -0.0190(18) -0.037(2) -0.0082(18)
C16 0.0547(16) 0.0462(12) 0.0469(17) -0.0158(12) 0.0040(12) -0.0189(11)
C17 0.0591(18) 0.0545(14) 0.064(2) -0.0100(14) 0.0006(15) -0.0238(13)
C18 0.071(2) 0.081(2) 0.081(3) -0.0196(18) 0.0071(18) -0.0445(17)
C19 0.0552(18) 0.0809(19) 0.072(2) -0.0254(18) 0.0027(16) -0.0250(16)
C20 0.0595(19) 0.0640(16) 0.066(2) -0.0170(16) -0.0019(15) -0.0068(14)
C21 0.0541(17) 0.0527(14) 0.061(2) -0.0059(13) 0.0028(14) -0.0144(12)

loop_
_atom_type_symbol
_atom_type_description
_atom_type_scat_dispersion_real
_atom_type_scat_dispersion_imag
_atom_type_scat_source
C C 0.0033 0.0016 'International Tables Vol C Tables 4.2.6.8 and 6.1.1.4'
H H 0.0000 0.0000 'International Tables Vol C Tables 4.2.6.8 and 6.1.1.4'
O O 0.0106 0.0060 'International Tables Vol C Tables 4.2.6.8 and 6.1.1.4'
P P 0.1023 0.0942 'International Tables Vol C Tables 4.2.6.8 and 6.1.1.4'

loop_
_geom_angle_atom_site_label_1
_geom_angle_atom_site_label_2
_geom_angle_atom_site_label_3
_geom_angle
_geom_angle_site_symmetry_1
_geom_angle_site_symmetry_3
_geom_angle_publ_flag
O3 P1 C10 111.06(13) . . ?
O3 P1 C16 112.19(10) . . ?
C10 P1 C16 106.18(12) . . ?
O3 P1 C9 111.93(10) . . ?
C10 P1 C9 108.89(11) . . ?
C16 P1 C9 106.30(13) . . ?
C9 O2 H2B 109.5 . . ?
C6 C1 C2 121.0(4) . . ?
C6 C1 H1A 119.5 . . ?
C2 C1 H1A 119.5 . . ?
C3 C2 C1 119.1(4) . . ?
C3 C2 H2A 120.5 . . ?
C1 C2 H2A 120.5 . . ?
C4 C3 C2 120.9(4) . . ?
C4 C3 H3A 119.6 . . ?
C2 C3 H3A 119.6 . . ?
C3 C4 C5 119.3(4) . . ?
C3 C4 H4A 120.4 . . ?
C5 C4 H4A 120.4 . . ?
C6 C5 C4 121.0(4) . . ?
C6 C5 H5A 119.5 . . ?
C4 C5 H5A 119.5 . . ?
C5 C6 C1 118.6(3) . . ?
C5 C6 C7 123.2(3) . . ?
C1 C6 C7 118.2(3) . . ?
O1 C7 C6 120.9(3) . . ?
O1 C7 C8 121.1(2) . . ?
C6 C7 C8 118.0(3) . . ?
C9 C8 C7 111.9(3) . . ?
C9 C8 H8A 109.2 . . ?
C7 C8 H8A 109.2 . . ?
C9 C8 H8B 109.2 . . ?
C7 C8 H8B 109.2 . . ?
H8A C8 H8B 107.9 . . ?
O2 C9 C8 113.44(18) . . ?
O2 C9 P1 106.60(15) . . ?
C8 C9 P1 112.5(2) . . ?
O2 C9 H9A 108.1 . . ?
C8 C9 H9A 108.1 . . ?
P1 C9 H9A 108.1 . . ?
C11 C10 C15 117.7(3) . . ?
C11 C10 P1 119.7(2) . . ?
C15 C10 P1 122.5(3) . . ?
C10 C11 C12 121.2(3) . . ?
C10 C11 H11A 119.4 . . ?
C12 C11 H11A 119.4 . . ?
C13 C12 C11 121.2(4) . . ?
C13 C12 H12A 119.4 . . ?
C11 C12 H12A 119.4 . . ?
C14 C13 C12 117.6(4) . . ?
C14 C13 H13A 121.2 . . ?
C12 C13 H13A 121.2 . . ?
C13 C14 C15 123.2(3) . . ?
C13 C14 H14A 118.4 . . ?
C15 C14 H14A 118.4 . . ?
C10 C15 C14 119.0(4) . . ?
C10 C15 H15A 120.5 . . ?
C14 C15 H15A 120.5 . . ?
C17 C16 C21 118.4(2) . . ?
C17 C16 P1 117.8(2) . . ?
C21 C16 P1 123.71(18) . . ?
C16 C17 C18 120.2(3) . . ?
C16 C17 H17A 119.9 . . ?
C18 C17 H17A 119.9 . . ?
C19 C18 C17 120.6(3) . . ?
C19 C18 H18A 119.7 . . ?
C17 C18 H18A 119.7 . . ?
C18 C19 C20 120.4(3) . . ?
C18 C19 H19A 119.8 . . ?
C20 C19 H19A 119.8 . . ?
C19 C20 C21 119.5(3) . . ?
C19 C20 H20A 120.2 . . ?
C21 C20 H20A 120.2 . . ?
C20 C21 C16 120.8(2) . . ?
C20 C21 H21A 119.6 . . ?
C16 C21 H21A 119.6 . . ?

loop_
_geom_bond_atom_site_label_1
_geom_bond_atom_site_label_2
_geom_bond_distance
_geom_bond_site_symmetry_2
_geom_bond_publ_flag
P1 O3 1.4863(16) . ?
P1 C10 1.797(3) . ?
P1 C16 1.799(3) . ?
P1 C9 1.833(3) . ?
O1 C7 1.207(4) . ?
O2 C9 1.413(3) . ?
O2 H2B 0.8200 . ?
C1 C6 1.381(4) . ?
C1 C2 1.382(4) . ?
C1 H1A 0.9300 . ?
C2 C3 1.370(6) . ?
C2 H2A 0.9300 . ?
C3 C4 1.367(6) . ?
C3 H3A 0.9300 . ?
C4 C5 1.386(4) . ?
C4 H4A 0.9300 . ?
C5 C6 1.368(4) . ?
C5 H5A 0.9300 . ?
C6 C7 1.486(4) . ?
C7 C8 1.523(4) . ?
C8 C9 1.509(3) . ?
C8 H8A 0.9700 . ?
C8 H8B 0.9700 . ?
C9 H9A 0.9800 . ?
C10 C11 1.364(5) . ?
C10 C15 1.371(4) . ?
C11 C12 1.387(5) . ?
C11 H11A 0.9300 . ?
C12 C13 1.346(5) . ?
C12 H12A 0.9300 . ?
C13 C14 1.332(5) . ?
C13 H13A 0.9300 . ?
C14 C15 1.392(5) . ?
C14 H14A 0.9300 . ?
C15 H15A 0.9300 . ?
C16 C17 1.383(3) . ?
C16 C21 1.389(4) . ?
C17 C18 1.390(4) . ?
C17 H17A 0.9300 . ?
C18 C19 1.357(4) . ?
C18 H18A 0.9300 . ?
C19 C20 1.373(4) . ?
C19 H19A 0.9300 . ?
C20 C21 1.388(4) . ?
C20 H20A 0.9300 . ?
C21 H21A 0.9300 . ?

loop_
_geom_torsion_atom_site_label_1
_geom_torsion_atom_site_label_2
_geom_torsion_atom_site_label_3
_geom_torsion_atom_site_label_4
_geom_torsion
_geom_torsion_site_symmetry_1
_geom_torsion_site_symmetry_2
_geom_torsion_site_symmetry_3
_geom_torsion_site_symmetry_4
_geom_torsion_publ_flag
C6 C1 C2 C3 -2.0(5) . . . . ?
C1 C2 C3 C4 4.2(6) . . . . ?
C2 C3 C4 C5 -1.9(5) . . . . ?
C3 C4 C5 C6 -2.8(4) . . . . ?
C4 C5 C6 C1 4.9(4) . . . . ?
C4 C5 C6 C7 -172.8(2) . . . . ?
C2 C1 C6 C5 -2.5(4) . . . . ?
C2 C1 C6 C7 175.3(3) . . . . ?
C5 C6 C7 O1 145.5(3) . . . . ?
C1 C6 C7 O1 -32.2(4) . . . . ?
C5 C6 C7 C8 -32.7(3) . . . . ?
C1 C6 C7 C8 149.6(3) . . . . ?
O1 C7 C8 C9 18.4(4) . . . . ?
C6 C7 C8 C9 -163.4(2) . . . . ?
C7 C8 C9 O2 59.9(3) . . . . ?
C7 C8 C9 P1 -179.08(16) . . . . ?
O3 P1 C9 O2 62.12(19) . . . . ?
C10 P1 C9 O2 -174.71(15) . . . . ?
C16 P1 C9 O2 -60.70(16) . . . . ?
O3 P1 C9 C8 -62.79(19) . . . . ?
C10 P1 C9 C8 60.38(18) . . . . ?
C16 P1 C9 C8 174.39(15) . . . . ?
O3 P1 C10 C11 22.0(3) . . . . ?
C16 P1 C10 C11 144.2(3) . . . . ?
C9 P1 C10 C11 -101.7(3) . . . . ?
O3 P1 C10 C15 -155.6(2) . . . . ?
C16 P1 C10 C15 -33.4(3) . . . . ?
C9 P1 C10 C15 80.7(3) . . . . ?
C15 C10 C11 C12 0.1(5) . . . . ?
P1 C10 C11 C12 -177.7(3) . . . . ?
C10 C11 C12 C13 -0.1(6) . . . . ?
C11 C12 C13 C14 -0.4(6) . . . . ?
C12 C13 C14 C15 1.0(7) . . . . ?
C11 C10 C15 C14 0.4(5) . . . . ?
P1 C10 C15 C14 178.1(3) . . . . ?
C13 C14 C15 C10 -1.0(7) . . . . ?
O3 P1 C16 C17 24.8(3) . . . . ?
C10 P1 C16 C17 -96.7(2) . . . . ?
C9 P1 C16 C17 147.4(2) . . . . ?
O3 P1 C16 C21 -157.1(2) . . . . ?
C10 P1 C16 C21 81.4(3) . . . . ?
C9 P1 C16 C21 -34.4(3) . . . . ?
C21 C16 C17 C18 -1.2(4) . . . . ?
P1 C16 C17 C18 177.0(2) . . . . ?
C16 C17 C18 C19 0.1(5) . . . . ?
C17 C18 C19 C20 1.8(5) . . . . ?
C18 C19 C20 C21 -2.3(5) . . . . ?
C19 C20 C21 C16 1.2(4) . . . . ?
C17 C16 C21 C20 0.6(4) . . . . ?
P1 C16 C21 C20 -177.5(2) . . . . ?
